data_4088519
loop_
_publ_author_name
'Doherty, Simon'
'Knight, Julian G.'
'Perry, Daniel O.'
'Ward, Nicholas A. B.'
'Bittner, Dror M.'
'McFarlane, William'
'Wills, Corinne'
'Probert, Michael R.'

_publ_section_title
;
 Triaryl-Like MONO-, BIS-, and TRISKITPHOS Phosphines: Synthesis, Solution
 NMR Studies, and a Comparison in Gold-Catalyzed Carbon--Heteroatom Bond
 Forming 5-exo-dig and 6-endo-dig Cyclizations
;
_journal_issue 9
_journal_name_full Organometallics
_journal_page_first 1265
_journal_paper_doi 10.1021/acs.organomet.6b00146
_journal_volume 35
_journal_year 2016
_chemical_formula_moiety '2(C H2 Cl2), C66 H45 O P'
_chemical_formula_sum 'C68 H49 Cl4 O P'
_chemical_formula_weight 1054.84
_space_group_crystal_system monoclinic
_space_group_IT_number 14
_space_group_name_Hall '-P 2yn'
_space_group_name_H-M_alt 'P 1 21/n 1'
_atom_sites_solution_hydrogens geom
_atom_sites_solution_primary direct
_audit_creation_date 2015-07-17
_audit_creation_method
;
Olex2 1.2
(compiled 2015.01.26 svn.r3151 for OlexSys, GUI svn.r4998)
;
_cell_angle_alpha 90
_cell_angle_beta 94.508(9)
_cell_angle_gamma 90
_cell_formula_units_Z 4
_cell_length_a 13.1207(11)
_cell_length_b 21.9524(17)
_cell_length_c 18.5508(15)
_cell_measurement_reflns_used 10764
_cell_measurement_temperature 150(2)
_cell_measurement_theta_max 28.6321
_cell_measurement_theta_min 2.9938
_cell_volume 5326.7(7)
_computing_cell_refinement
;
CrysAlisPro, Agilent Technologies,
Version 1.171.37.33 (release 27-03-2014 CrysAlis171 .NET)
(compiled Mar 27 2014,17:12:48)
;
_computing_data_collection
;
CrysAlisPro, Agilent Technologies,
Version 1.171.37.33 (release 27-03-2014 CrysAlis171 .NET)
(compiled Mar 27 2014,17:12:48)
;
_computing_data_reduction
;
CrysAlisPro, Agilent Technologies,
Version 1.171.37.33 (release 27-03-2014 CrysAlis171 .NET)
(compiled Mar 27 2014,17:12:48)
;
_computing_molecular_graphics 'Olex2 (Dolomanov et al., 2009)'
_computing_publication_material 'Olex2 (Dolomanov et al., 2009)'
_computing_structure_refinement 'XL (Sheldrick, 2008)'
_computing_structure_solution 'XT (Sheldrick, 2015)'
_diffrn_ambient_temperature 150.0
_diffrn_detector 'CCD plate'
_diffrn_detector_area_resol_mean 10.3968
_diffrn_detector_type Atlas
_diffrn_measured_fraction_theta_full 0.998
_diffrn_measured_fraction_theta_max 0.882
_diffrn_measurement_details
;
#__ type_ start__ end____ width___ exp.time_
  1 omega   -5.00   24.00   1.0000   15.0000
omega____ theta____ kappa____ phi______ frames
    -       -8.1850   38.0000  -90.0000 29

#__ type_ start__ end____ width___ exp.time_
  2 omega  -48.00   26.00   1.0000   15.0000
omega____ theta____ kappa____ phi______ frames
    -       -8.1850   98.0000  145.0000 74

#__ type_ start__ end____ width___ exp.time_
  3 omega  -66.00  -10.00   1.0000   15.0000
omega____ theta____ kappa____ phi______ frames
    -        9.9038  -38.0000  120.0000 56

#__ type_ start__ end____ width___ exp.time_
  4 omega   48.00   75.00   1.0000   15.0000
omega____ theta____ kappa____ phi______ frames
    -        9.9038   77.0000  -30.0000 27

#__ type_ start__ end____ width___ exp.time_
  5 omega   12.00   39.00   1.0000   15.0000
omega____ theta____ kappa____ phi______ frames
    -        9.9038   77.0000   60.0000 27

#__ type_ start__ end____ width___ exp.time_
  6 omega   64.00   89.00   1.0000   15.0000
omega____ theta____ kappa____ phi______ frames
    -        9.9038   77.0000   60.0000 25

#__ type_ start__ end____ width___ exp.time_
  7 omega  -17.00   89.00   1.0000   15.0000
omega____ theta____ kappa____ phi______ frames
    -        9.9038   77.0000   30.0000 106

#__ type_ start__ end____ width___ exp.time_
  8 omega  -22.00   26.00   1.0000   15.0000
omega____ theta____ kappa____ phi______ frames
    -        9.9038   77.0000  -30.0000 48

#__ type_ start__ end____ width___ exp.time_
  9 omega  -11.00   26.00   1.0000   15.0000
omega____ theta____ kappa____ phi______ frames
    -        9.9038   98.0000  141.0000 37
;
_diffrn_measurement_device 'four-circle diffractometer'
_diffrn_measurement_device_type 'Xcalibur, Atlas, Gemini ultra'
_diffrn_measurement_method '\w scans'
_diffrn_orient_matrix_UB_11 -0.0230759000
_diffrn_orient_matrix_UB_12 -0.0001795000
_diffrn_orient_matrix_UB_13 -0.0359140000
_diffrn_orient_matrix_UB_21 -0.0163818000
_diffrn_orient_matrix_UB_22 0.0304344000
_diffrn_orient_matrix_UB_23 0.0043478000
_diffrn_orient_matrix_UB_31 0.0463527000
_diffrn_orient_matrix_UB_32 0.0106524000
_diffrn_orient_matrix_UB_33 -0.0128035000
_diffrn_radiation_monochromator graphite
_diffrn_radiation_probe x-ray
_diffrn_radiation_type MoK\a
_diffrn_radiation_wavelength 0.71073
_diffrn_reflns_av_R_equivalents 0.0466
_diffrn_reflns_av_unetI/netI 0.0374
_diffrn_reflns_Laue_measured_fraction_full 0.998
_diffrn_reflns_Laue_measured_fraction_max 0.882
_diffrn_reflns_limit_h_max 17
_diffrn_reflns_limit_h_min -17
_diffrn_reflns_limit_k_max 29
_diffrn_reflns_limit_k_min -28
_diffrn_reflns_limit_l_max 24
_diffrn_reflns_limit_l_min -19
_diffrn_reflns_number 57411
_diffrn_reflns_point_group_measured_fraction_full 0.998
_diffrn_reflns_point_group_measured_fraction_max 0.882
_diffrn_reflns_theta_full 25.242
_diffrn_reflns_theta_max 28.632
_diffrn_reflns_theta_min 2.994
_diffrn_source 'Enhance (Mo) X-ray Source'
_exptl_absorpt_coefficient_mu 0.298
_exptl_absorpt_correction_T_max 0.939
_exptl_absorpt_correction_T_min 0.868
_exptl_absorpt_correction_type analytical
_exptl_absorpt_process_details
;
CrysAlisPro, Agilent Technologies,
Version 1.171.37.33 (release 27-03-2014 CrysAlis171 .NET)
(compiled Mar 27 2014,17:12:48)
Analytical numeric absorption correction using a multifaceted crystal
			model based on expressions derived by R.C. Clark & J.S. Reid.
(Clark, R. C. & Reid, J. S. (1995). Acta Cryst. A51, 887-897)
Empirical absorption correction using spherical harmonics,
 implemented in SCALE3 ABSPACK scaling algorithm.
;
_exptl_crystal_colour 'clear light colourless'
_exptl_crystal_colour_lustre clear
_exptl_crystal_colour_modifier light
_exptl_crystal_colour_primary colourless
_exptl_crystal_density_diffrn 1.315
_exptl_crystal_description
;
;
_exptl_crystal_F_000 2192
_exptl_crystal_size_max 0.7011
_exptl_crystal_size_mid 0.3149
_exptl_crystal_size_min 0.2659
_refine_diff_density_max 0.607
_refine_diff_density_min -0.633
_refine_diff_density_rms 0.056
_refine_ls_extinction_method none
_refine_ls_goodness_of_fit_ref 1.031
_refine_ls_hydrogen_treatment constr
_refine_ls_matrix_type full
_refine_ls_number_parameters 687
_refine_ls_number_reflns 12068
_refine_ls_number_restraints 674
_refine_ls_restrained_S_all 1.023
_refine_ls_R_factor_all 0.0712
_refine_ls_R_factor_gt 0.0503
_refine_ls_shift/su_max 0.001
_refine_ls_shift/su_mean 0.000
_refine_ls_structure_factor_coef Fsqd
_refine_ls_weighting_details 'w=1/[\s^2^(Fo^2^)+(0.0538P)^2^+3.9200P] where P=(Fo^2^+2Fc^2^)/3'
_refine_ls_weighting_scheme calc
_refine_ls_wR_factor_gt 0.1169
_refine_ls_wR_factor_ref 0.1331
_reflns_Friedel_coverage 0.000
_reflns_number_gt 9283
_reflns_number_total 12068
_reflns_threshold_expression 'I > 2\s(I)'
_cod_data_source_file om6b00146_si_002.cif
_cod_data_source_block sd306
_cod_original_cell_volume 5326.7(8)
_cod_database_code 4088519
_shelxl_version_number 2014/6
_chemical_oxdiff_formula 'C68 H49 P1 Cl4 O1'
_shelx_space_group_comment
;
The symmetry employed for this shelxl refinement is uniquely defined
by the following loop, which should always be used as a source of
symmetry information in preference to the above space-group names.
They are only intended as comments.
;
_reflns_odcompleteness_completeness 98.39
_reflns_odcompleteness_iscentric 1
_reflns_odcompleteness_theta 26.32
_olex2_refinement_description
;
1. Fixed Uiso
 At 1.2 times of:
  All C(H) groups, All C(H,H) groups
2. Restrained distances
 Cl3T-C2T \\sim Cl3S-C2S \\sim Cl4S-C2S \\sim Cl4T-C2T
 with sigma of 0.02
 Cl3S-Cl4S \\sim Cl4T-Cl3T
 with sigma of 0.02
 Cl2S-C1S \\sim Cl2T-C1T \\sim Cl1T-C1T \\sim Cl1S-C1S
 with sigma of 0.02
 Cl1T-Cl2T \\sim Cl2S-Cl1S
 with sigma of 0.02
3. Uiso/Uaniso restraints and constraints
Uanis(Cl3T) = Uanis(Cl3S)
Uanis(C2T) = Uanis(C2S)
Uanis(Cl4T) = Uanis(Cl4S)
Uanis(Cl1T) = Uanis(Cl1S)
Uanis(C1T) = Uanis(C1S)
Uanis(Cl2T) = Uanis(Cl2S)
4. Rigid body (RIGU) restrains
 All non-hydrogen atoms
 with sigma for 1-2 distances of 0.004 and sigma for 1-3 distances of 0.004
5. Others
 Sof(Cl3S)=Sof(Cl4S)=Sof(C2S)=Sof(H2SA)=Sof(H2SB)=1-FVAR(1)
 Sof(Cl3T)=Sof(Cl4T)=Sof(C2T)=Sof(H2TA)=Sof(H2TB)=FVAR(1)
 Sof(Cl1S)=Sof(Cl2S)=Sof(C1S)=Sof(H1SA)=Sof(H1SB)=1-FVAR(2)
 Sof(Cl1T)=Sof(Cl2T)=Sof(C1T)=Sof(H1TA)=Sof(H1TB)=FVAR(2)
6.a Ternary CH refined with riding coordinates:
 C2(H2), C9(H9), C24(H24), C31(H31), C46(H46), C53(H53)
6.b Secondary CH2 refined with riding coordinates:
 C1S(H1SA,H1SB), C1T(H1TA,H1TB), C2S(H2SA,H2SB), C2T(H2TA,H2TB)
6.c Aromatic/amide H refined with riding coordinates:
 C4(H4), C5(H5), C6(H6), C7(H7), C11(H11), C12(H12), C13(H13), C14(H14),
 C18(H18), C19(H19), C20(H20), C21(H21), C22(H22), C26(H26), C27(H27), C28(H28),
  C29(H29), C33(H33), C34(H34), C35(H35), C36(H36), C40(H40), C41(H41),
 C42(H42), C43(H43), C44(H44), C48(H48), C49(H49), C50(H50), C51(H51), C55(H55),
  C56(H56), C57(H57), C58(H58), C62(H62), C63(H63), C64(H64), C65(H65), C66(H66)
;
_olex2_submission_special_instructions 'No special instructions were received'

loop_
_space_group_symop_operation_xyz
'x, y, z'
'-x+1/2, y+1/2, -z+1/2'
'-x, -y, -z'
'x-1/2, -y-1/2, z-1/2'

loop_
_atom_site_label
_atom_site_type_symbol
_atom_site_fract_x
_atom_site_fract_y
_atom_site_fract_z
_atom_site_U_iso_or_equiv
_atom_site_adp_type
_atom_site_occupancy
_atom_site_site_symmetry_order
_atom_site_calc_flag
_atom_site_refinement_flags_posn
_atom_site_refinement_flags_adp
_atom_site_refinement_flags_occupancy
_atom_site_disorder_assembly
_atom_site_disorder_group
Cl1S Cl 0.4995(14) 0.3694(7) 0.7692(10) 0.0947(5) Uani 0.081(4) 1 d D U P A 2
Cl1T Cl 0.46482(14) 0.35396(6) 0.75133(10) 0.0947(5) Uani 0.919(4) 1 d D U P A 1
Cl2S Cl 0.3569(9) 0.4161(7) 0.6578(8) 0.0633(3) Uani 0.081(4) 1 d D U P A 2
Cl2T Cl 0.38124(9) 0.43760(7) 0.63785(7) 0.0633(3) Uani 0.919(4) 1 d D U P A 1
Cl3S Cl 0.7605(9) 0.7320(4) 0.3608(5) 0.0608(3) Uani 0.120(5) 1 d D U P B 2
Cl3T Cl 0.80267(14) 0.74233(5) 0.37379(7) 0.0608(3) Uani 0.880(5) 1 d D U P B 1
Cl4S Cl 0.8484(12) 0.7402(6) 0.2299(7) 0.0958(5) Uani 0.120(5) 1 d D U P B 2
Cl4T Cl 0.79823(19) 0.73351(7) 0.21369(9) 0.0958(5) Uani 0.880(5) 1 d D U P B 1
P1 P 0.71056(3) 0.56488(2) 0.74532(2) 0.01811(11) Uani 1 1 d . U . . .
O1 O 0.63553(10) 0.51503(6) 0.73510(7) 0.0258(3) Uani 1 1 d . U . . .
C1 C 0.73177(13) 0.60572(8) 0.66318(9) 0.0196(3) Uani 1 1 d . U . . .
C1S C 0.4833(18) 0.4207(16) 0.6968(18) 0.0572(9) Uani 0.081(4) 1 d D U P A 2
H1SA H 0.5317 0.4108 0.6602 0.069 Uiso 0.081(4) 1 calc R . P A 2
H1SB H 0.4978 0.4627 0.7143 0.069 Uiso 0.081(4) 1 calc R . P A 2
C1T C 0.4479(3) 0.43007(13) 0.72422(19) 0.0572(9) Uani 0.919(4) 1 d D U P A 1
H1TA H 0.5157 0.4497 0.7234 0.069 Uiso 0.919(4) 1 calc R . P A 1
H1TB H 0.4096 0.4518 0.7603 0.069 Uiso 0.919(4) 1 calc R . P A 1
C2 C 0.74835(14) 0.67544(8) 0.66447(10) 0.0223(4) Uani 1 1 d . U . . .
H2 H 0.7510 0.6928 0.7144 0.027 Uiso 1 1 calc R . . . .
C2S C 0.815(3) 0.7777(10) 0.3013(12) 0.0721(12) Uani 0.120(5) 1 d D U P B 2
H2SA H 0.7666 0.8104 0.2854 0.087 Uiso 0.120(5) 1 calc R . P B 2
H2SB H 0.8767 0.7971 0.3258 0.087 Uiso 0.120(5) 1 calc R . P B 2
C2T C 0.7669(4) 0.77396(18) 0.2881(2) 0.0721(12) Uani 0.880(5) 1 d D U P B 1
H2TA H 0.6918 0.7798 0.2842 0.087 Uiso 0.880(5) 1 calc R . P B 1
H2TB H 0.7985 0.8148 0.2860 0.087 Uiso 0.880(5) 1 calc R . P B 1
C3 C 0.84595(14) 0.68722(8) 0.62725(10) 0.0221(4) Uani 1 1 d . U . . .
C4 C 0.93214(15) 0.71806(8) 0.65539(10) 0.0269(4) Uani 1 1 d . U . . .
H4 H 0.9337 0.7359 0.7021 0.032 Uiso 1 1 calc R . . . .
C5 C 1.01681(15) 0.72271(9) 0.61448(12) 0.0323(4) Uani 1 1 d . U . . .
H5 H 1.0763 0.7437 0.6335 0.039 Uiso 1 1 calc R . . . .
C6 C 1.01429(16) 0.69681(9) 0.54623(11) 0.0331(4) Uani 1 1 d . U . . .
H6 H 1.0723 0.7000 0.5188 0.040 Uiso 1 1 calc R . . . .
C7 C 0.92729(15) 0.66616(9) 0.51750(10) 0.0289(4) Uani 1 1 d . U . . .
H7 H 0.9258 0.6484 0.4708 0.035 Uiso 1 1 calc R . . . .
C8 C 0.84308(14) 0.66196(8) 0.55790(10) 0.0230(4) Uani 1 1 d . U . . .
C9 C 0.74195(14) 0.63054(8) 0.53664(10) 0.0238(4) Uani 1 1 d . U . . .
H9 H 0.7392 0.6125 0.4870 0.029 Uiso 1 1 calc R . . . .
C10 C 0.65683(14) 0.67671(8) 0.54535(10) 0.0265(4) Uani 1 1 d . U . . .
C11 C 0.57992(16) 0.69354(9) 0.49355(12) 0.0350(5) Uani 1 1 d . U . . .
H11 H 0.5782 0.6777 0.4458 0.042 Uiso 1 1 calc R . . . .
C12 C 0.50524(17) 0.73413(10) 0.51309(14) 0.0440(6) Uani 1 1 d . U . . .
H12 H 0.4520 0.7460 0.4783 0.053 Uiso 1 1 calc R . . . .
C13 C 0.50755(17) 0.75731(10) 0.58242(15) 0.0442(6) Uani 1 1 d . U . . .
H13 H 0.4558 0.7848 0.5948 0.053 Uiso 1 1 calc R . . . .
C14 C 0.58528(16) 0.74077(9) 0.63438(13) 0.0349(5) Uani 1 1 d . U . . .
H14 H 0.5869 0.7567 0.6821 0.042 Uiso 1 1 calc R . . . .
C15 C 0.65996(14) 0.70069(8) 0.61524(11) 0.0259(4) Uani 1 1 d . U . . .
C16 C 0.72886(13) 0.58207(8) 0.59629(9) 0.0209(4) Uani 1 1 d . U . . .
C17 C 0.71480(15) 0.51863(8) 0.57053(9) 0.0241(4) Uani 1 1 d . U . . .
C18 C 0.62027(18) 0.49010(10) 0.56714(13) 0.0405(5) Uani 1 1 d . U . . .
H18 H 0.5639 0.5096 0.5867 0.049 Uiso 1 1 calc R . . . .
C19 C 0.6079(2) 0.43317(11) 0.53526(14) 0.0547(7) Uani 1 1 d . U . . .
H19 H 0.5427 0.4141 0.5326 0.066 Uiso 1 1 calc R . . . .
C20 C 0.6890(2) 0.40413(10) 0.50749(12) 0.0503(6) Uani 1 1 d . U . . .
H20 H 0.6798 0.3651 0.4858 0.060 Uiso 1 1 calc R . . . .
C21 C 0.7836(2) 0.43169(10) 0.51124(13) 0.0471(6) Uani 1 1 d . U . . .
H21 H 0.8399 0.4116 0.4925 0.057 Uiso 1 1 calc R . . . .
C22 C 0.79624(17) 0.48883(9) 0.54235(12) 0.0360(5) Uani 1 1 d . U . . .
H22 H 0.8614 0.5079 0.5444 0.043 Uiso 1 1 calc R . . . .
C23 C 0.67721(13) 0.62339(8) 0.80817(9) 0.0204(3) Uani 1 1 d . U . . .
C24 C 0.76165(13) 0.66034(8) 0.85236(10) 0.0219(4) Uani 1 1 d . U . . .
H24 H 0.8317 0.6519 0.8370 0.026 Uiso 1 1 calc R . . . .
C25 C 0.73256(14) 0.72719(8) 0.84554(10) 0.0234(4) Uani 1 1 d . U . . .
C26 C 0.79347(16) 0.77457(9) 0.82514(10) 0.0284(4) Uani 1 1 d . U . . .
H26 H 0.8619 0.7671 0.8142 0.034 Uiso 1 1 calc R . . . .
C27 C 0.75345(18) 0.83323(9) 0.82078(11) 0.0348(5) Uani 1 1 d . U . . .
H27 H 0.7948 0.8662 0.8072 0.042 Uiso 1 1 calc R . . . .
C28 C 0.65325(18) 0.84372(9) 0.83619(11) 0.0363(5) Uani 1 1 d . U . . .
H28 H 0.6259 0.8837 0.8317 0.044 Uiso 1 1 calc R . . . .
C29 C 0.59242(16) 0.79647(9) 0.85812(11) 0.0310(4) Uani 1 1 d . U . . .
H29 H 0.5240 0.8040 0.8691 0.037 Uiso 1 1 calc R . . . .
C30 C 0.63285(14) 0.73831(8) 0.86381(10) 0.0251(4) Uani 1 1 d . U . . .
C31 C 0.58148(14) 0.68141(8) 0.89035(10) 0.0246(4) Uani 1 1 d . U . . .
H31 H 0.5110 0.6895 0.9050 0.030 Uiso 1 1 calc R . . . .
C32 C 0.65267(14) 0.65634(8) 0.95230(10) 0.0239(4) Uani 1 1 d . U . . .
C33 C 0.62933(15) 0.64521(9) 1.02231(11) 0.0310(4) Uani 1 1 d . U . . .
H33 H 0.5625 0.6531 1.0364 0.037 Uiso 1 1 calc R . . . .
C34 C 0.70476(17) 0.62229(10) 1.07232(11) 0.0370(5) Uani 1 1 d . U . . .
H34 H 0.6892 0.6144 1.1206 0.044 Uiso 1 1 calc R . . . .
C35 C 0.80222(17) 0.61109(10) 1.05176(11) 0.0356(5) Uani 1 1 d . U . . .
H35 H 0.8531 0.5955 1.0861 0.043 Uiso 1 1 calc R . . . .
C36 C 0.82655(15) 0.62245(9) 0.98110(11) 0.0280(4) Uani 1 1 d . U . . .
H36 H 0.8936 0.6150 0.9672 0.034 Uiso 1 1 calc R . . . .
C37 C 0.75130(13) 0.64471(8) 0.93156(10) 0.0222(4) Uani 1 1 d . U . . .
C38 C 0.58262(13) 0.63452(8) 0.82825(9) 0.0219(4) Uani 1 1 d . U . . .
C39 C 0.48333(13) 0.60720(8) 0.80156(10) 0.0250(4) Uani 1 1 d . U . . .
C40 C 0.41890(16) 0.58480(10) 0.85144(12) 0.0364(5) Uani 1 1 d . U . . .
H40 H 0.4401 0.5859 0.9016 0.044 Uiso 1 1 calc R . . . .
C41 C 0.32373(17) 0.56073(11) 0.82855(15) 0.0481(6) Uani 1 1 d . U . . .
H41 H 0.2809 0.5449 0.8630 0.058 Uiso 1 1 calc R . . . .
C42 C 0.29125(17) 0.55973(12) 0.75583(16) 0.0502(6) Uani 1 1 d . U . . .
H42 H 0.2261 0.5434 0.7403 0.060 Uiso 1 1 calc R . . . .
C43 C 0.35399(18) 0.58262(11) 0.70584(14) 0.0453(6) Uani 1 1 d . U . . .
H43 H 0.3314 0.5825 0.6559 0.054 Uiso 1 1 calc R . . . .
C44 C 0.44996(15) 0.60590(10) 0.72815(11) 0.0324(4) Uani 1 1 d . U . . .
H44 H 0.4930 0.6210 0.6933 0.039 Uiso 1 1 calc R . . . .
C45 C 0.83619(13) 0.53999(8) 0.78079(9) 0.0198(3) Uani 1 1 d . U . . .
C46 C 0.93547(13) 0.56952(8) 0.75722(10) 0.0211(4) Uani 1 1 d . U . . .
H46 H 0.9221 0.6055 0.7248 0.025 Uiso 1 1 calc R . . . .
C47 C 1.00066(13) 0.58508(8) 0.82650(10) 0.0222(4) Uani 1 1 d . U . . .
C48 C 1.04248(14) 0.64101(8) 0.84574(11) 0.0267(4) Uani 1 1 d . U . . .
H48 H 1.0318 0.6751 0.8145 0.032 Uiso 1 1 calc R . . . .
C49 C 1.10087(15) 0.64697(9) 0.91180(12) 0.0325(4) Uani 1 1 d . U . . .
H49 H 1.1296 0.6854 0.9256 0.039 Uiso 1 1 calc R . . . .
C50 C 1.11708(15) 0.59741(10) 0.95715(11) 0.0332(5) Uani 1 1 d . U . . .
H50 H 1.1566 0.6020 1.0020 0.040 Uiso 1 1 calc R . . . .
C51 C 1.07609(14) 0.54080(9) 0.93775(10) 0.0271(4) Uani 1 1 d . U . . .
H51 H 1.0878 0.5066 0.9687 0.033 Uiso 1 1 calc R . . . .
C52 C 1.01780(13) 0.53503(8) 0.87242(10) 0.0216(4) Uani 1 1 d . U . . .
C53 C 0.96824(13) 0.47725(8) 0.84057(10) 0.0218(4) Uani 1 1 d . U . . .
H53 H 0.9802 0.4411 0.8730 0.026 Uiso 1 1 calc R . . . .
C54 C 1.01269(13) 0.46902(8) 0.76783(10) 0.0234(4) Uani 1 1 d . U . . .
C55 C 1.06950(15) 0.42029(9) 0.74642(12) 0.0309(4) Uani 1 1 d . U . . .
H55 H 1.0819 0.3862 0.7774 0.037 Uiso 1 1 calc R . . . .
C56 C 1.10845(16) 0.42187(10) 0.67878(13) 0.0390(5) Uani 1 1 d . U . . .
H56 H 1.1476 0.3886 0.6635 0.047 Uiso 1 1 calc R . . . .
C57 C 1.09061(17) 0.47146(11) 0.63375(12) 0.0395(5) Uani 1 1 d . U . . .
H57 H 1.1178 0.4720 0.5878 0.047 Uiso 1 1 calc R . . . .
C58 C 1.03323(15) 0.52069(10) 0.65502(11) 0.0310(4) Uani 1 1 d . U . . .
H58 H 1.0210 0.5548 0.6240 0.037 Uiso 1 1 calc R . . . .
C59 C 0.99437(13) 0.51907(8) 0.72228(10) 0.0227(4) Uani 1 1 d . U . . .
C60 C 0.85360(13) 0.49211(8) 0.82490(9) 0.0203(3) Uani 1 1 d . U . . .
C61 C 0.77888(13) 0.45317(8) 0.85881(9) 0.0216(4) Uani 1 1 d . U . . .
C62 C 0.78763(15) 0.39025(8) 0.85380(11) 0.0280(4) Uani 1 1 d . U . . .
H62 H 0.8399 0.3731 0.8275 0.034 Uiso 1 1 calc R . . . .
C63 C 0.72110(17) 0.35240(9) 0.88661(13) 0.0390(5) Uani 1 1 d . U . . .
H63 H 0.7270 0.3095 0.8820 0.047 Uiso 1 1 calc R . . . .
C64 C 0.64602(17) 0.37678(11) 0.92604(15) 0.0465(6) Uani 1 1 d . U . . .
H64 H 0.6010 0.3506 0.9492 0.056 Uiso 1 1 calc R . . . .
C65 C 0.63621(17) 0.43899(11) 0.93189(14) 0.0429(6) Uani 1 1 d . U . . .
H65 H 0.5843 0.4557 0.9589 0.052 Uiso 1 1 calc R . . . .
C66 C 0.70222(15) 0.47739(9) 0.89838(11) 0.0307(4) Uani 1 1 d . U . . .
H66 H 0.6951 0.5203 0.9024 0.037 Uiso 1 1 calc R . . . .

loop_
_atom_site_aniso_label
_atom_site_aniso_U_11
_atom_site_aniso_U_22
_atom_site_aniso_U_33
_atom_site_aniso_U_23
_atom_site_aniso_U_13
_atom_site_aniso_U_12
Cl1S 0.0932(10) 0.0478(6) 0.1452(11) 0.0147(6) 0.0227(8) 0.0029(5)
Cl1T 0.0932(10) 0.0478(6) 0.1452(11) 0.0147(6) 0.0227(8) 0.0029(5)
Cl2S 0.0473(5) 0.0767(7) 0.0657(6) -0.0247(5) 0.0032(4) -0.0047(5)
Cl2T 0.0473(5) 0.0767(7) 0.0657(6) -0.0247(5) 0.0032(4) -0.0047(5)
Cl3S 0.0468(8) 0.0539(5) 0.0837(6) 0.0114(4) 0.0175(6) 0.0121(5)
Cl3T 0.0468(8) 0.0539(5) 0.0837(6) 0.0114(4) 0.0175(6) 0.0121(5)
Cl4S 0.1138(14) 0.0903(8) 0.0850(8) -0.0092(6) 0.0191(8) 0.0441(9)
Cl4T 0.1138(14) 0.0903(8) 0.0850(8) -0.0092(6) 0.0191(8) 0.0441(9)
P1 0.0167(2) 0.0194(2) 0.0185(2) -0.00033(16) 0.00308(17) -0.00068(16)
O1 0.0234(6) 0.0261(7) 0.0278(7) 0.0004(5) 0.0022(5) -0.0058(5)
C1 0.0189(8) 0.0187(8) 0.0212(8) -0.0006(6) 0.0023(7) 0.0006(6)
C1S 0.0571(19) 0.0397(15) 0.074(2) -0.0053(14) -0.0016(16) -0.0118(13)
C1T 0.0571(19) 0.0397(15) 0.074(2) -0.0053(14) -0.0016(16) -0.0118(13)
C2 0.0266(9) 0.0184(8) 0.0225(9) -0.0015(7) 0.0055(7) -0.0016(7)
C2S 0.079(3) 0.0588(19) 0.079(2) 0.0006(17) 0.008(2) 0.023(2)
C2T 0.079(3) 0.0588(19) 0.079(2) 0.0006(17) 0.008(2) 0.023(2)
C3 0.0253(9) 0.0171(8) 0.0244(9) 0.0023(7) 0.0037(7) 0.0016(7)
C4 0.0313(10) 0.0230(9) 0.0265(9) 0.0014(7) 0.0030(8) -0.0036(7)
C5 0.0272(10) 0.0300(10) 0.0396(11) 0.0039(9) 0.0023(9) -0.0071(8)
C6 0.0301(10) 0.0337(11) 0.0370(11) 0.0046(9) 0.0123(9) -0.0026(8)
C7 0.0350(10) 0.0277(9) 0.0250(9) 0.0009(8) 0.0089(8) -0.0003(8)
C8 0.0270(9) 0.0192(8) 0.0232(9) 0.0020(7) 0.0044(7) -0.0006(7)
C9 0.0298(9) 0.0228(9) 0.0187(8) 0.0005(7) 0.0023(7) -0.0032(7)
C10 0.0269(9) 0.0219(9) 0.0306(10) 0.0061(7) 0.0025(8) -0.0038(7)
C11 0.0311(10) 0.0308(10) 0.0422(12) 0.0134(9) -0.0030(9) -0.0058(8)
C12 0.0310(11) 0.0384(12) 0.0613(15) 0.0219(11) -0.0038(11) 0.0011(9)
C13 0.0312(11) 0.0339(11) 0.0689(16) 0.0162(11) 0.0130(11) 0.0081(9)
C14 0.0325(11) 0.0245(10) 0.0495(13) 0.0048(9) 0.0143(9) 0.0017(8)
C15 0.0256(9) 0.0197(8) 0.0329(10) 0.0041(7) 0.0054(8) -0.0023(7)
C16 0.0190(8) 0.0213(8) 0.0223(8) 0.0019(7) 0.0011(7) -0.0013(7)
C17 0.0324(10) 0.0235(9) 0.0163(8) 0.0008(7) 0.0014(7) -0.0014(7)
C18 0.0391(12) 0.0389(12) 0.0441(13) -0.0112(10) 0.0079(10) -0.0138(9)
C19 0.0688(17) 0.0436(13) 0.0525(15) -0.0158(11) 0.0103(13) -0.0306(12)
C20 0.092(2) 0.0263(11) 0.0336(12) -0.0067(9) 0.0086(13) -0.0132(12)
C21 0.0687(16) 0.0323(11) 0.0412(13) -0.0069(10) 0.0100(12) 0.0104(11)
C22 0.0390(12) 0.0309(10) 0.0383(11) -0.0055(9) 0.0052(9) 0.0023(9)
C23 0.0197(8) 0.0224(8) 0.0194(8) -0.0015(7) 0.0036(7) -0.0001(7)
C24 0.0176(8) 0.0249(9) 0.0238(9) -0.0040(7) 0.0047(7) -0.0005(7)
C25 0.0242(9) 0.0263(9) 0.0198(8) -0.0048(7) 0.0026(7) 0.0008(7)
C26 0.0314(10) 0.0295(10) 0.0246(9) -0.0060(8) 0.0046(8) -0.0040(8)
C27 0.0476(12) 0.0284(10) 0.0283(10) -0.0028(8) 0.0020(9) -0.0056(9)
C28 0.0493(13) 0.0270(10) 0.0320(11) -0.0031(8) -0.0009(10) 0.0074(9)
C29 0.0339(10) 0.0318(10) 0.0272(10) -0.0057(8) 0.0013(8) 0.0101(8)
C30 0.0252(9) 0.0275(9) 0.0224(9) -0.0050(7) 0.0009(7) 0.0028(7)
C31 0.0191(8) 0.0296(9) 0.0257(9) -0.0047(7) 0.0052(7) 0.0042(7)
C32 0.0225(9) 0.0267(9) 0.0228(9) -0.0060(7) 0.0026(7) -0.0001(7)
C33 0.0286(10) 0.0371(11) 0.0285(10) -0.0037(8) 0.0090(8) 0.0010(8)
C34 0.0425(12) 0.0453(12) 0.0236(10) 0.0004(9) 0.0046(9) 0.0020(10)
C35 0.0369(11) 0.0420(12) 0.0269(10) -0.0026(9) -0.0042(9) 0.0075(9)
C36 0.0239(9) 0.0296(10) 0.0300(10) -0.0073(8) -0.0006(8) 0.0041(8)
C37 0.0207(8) 0.0227(8) 0.0232(9) -0.0055(7) 0.0015(7) -0.0003(7)
C38 0.0201(8) 0.0262(9) 0.0198(8) -0.0007(7) 0.0029(7) 0.0014(7)
C39 0.0180(8) 0.0284(9) 0.0287(9) -0.0032(7) 0.0017(7) 0.0024(7)
C40 0.0282(10) 0.0443(12) 0.0379(11) -0.0055(9) 0.0102(9) -0.0053(9)
C41 0.0294(11) 0.0495(14) 0.0679(17) -0.0133(12) 0.0190(11) -0.0118(10)
C42 0.0222(10) 0.0503(14) 0.0771(18) -0.0217(13) -0.0015(11) -0.0044(10)
C43 0.0336(12) 0.0483(13) 0.0513(14) -0.0094(11) -0.0132(10) 0.0039(10)
C44 0.0270(10) 0.0377(11) 0.0318(10) -0.0026(9) -0.0020(8) 0.0031(8)
C45 0.0180(8) 0.0208(8) 0.0211(8) -0.0022(7) 0.0046(7) -0.0003(6)
C46 0.0187(8) 0.0223(8) 0.0228(9) 0.0025(7) 0.0048(7) 0.0001(7)
C47 0.0159(8) 0.0252(9) 0.0264(9) -0.0022(7) 0.0072(7) -0.0001(7)
C48 0.0210(9) 0.0241(9) 0.0359(10) -0.0022(8) 0.0075(8) -0.0021(7)
C49 0.0257(10) 0.0326(10) 0.0399(11) -0.0115(9) 0.0073(9) -0.0074(8)
C50 0.0243(10) 0.0463(12) 0.0290(10) -0.0089(9) 0.0021(8) -0.0040(9)
C51 0.0217(9) 0.0349(10) 0.0252(9) -0.0006(8) 0.0048(8) 0.0014(8)
C52 0.0158(8) 0.0250(9) 0.0245(9) -0.0014(7) 0.0051(7) 0.0018(7)
C53 0.0191(8) 0.0216(8) 0.0248(9) 0.0019(7) 0.0019(7) 0.0012(7)
C54 0.0166(8) 0.0257(9) 0.0281(9) -0.0049(7) 0.0023(7) -0.0016(7)
C55 0.0242(10) 0.0280(10) 0.0404(11) -0.0088(8) 0.0021(9) 0.0020(8)
C56 0.0311(11) 0.0398(12) 0.0471(13) -0.0193(10) 0.0100(10) 0.0009(9)
C57 0.0331(11) 0.0538(13) 0.0332(11) -0.0144(10) 0.0124(9) -0.0030(10)
C58 0.0251(10) 0.0418(11) 0.0265(10) -0.0030(8) 0.0053(8) -0.0052(8)
C59 0.0163(8) 0.0285(9) 0.0234(9) -0.0035(7) 0.0029(7) -0.0021(7)
C60 0.0199(8) 0.0203(8) 0.0208(8) -0.0018(7) 0.0028(7) 0.0001(6)
C61 0.0197(8) 0.0243(9) 0.0205(8) 0.0012(7) -0.0001(7) -0.0024(7)
C62 0.0285(10) 0.0236(9) 0.0318(10) -0.0035(8) 0.0024(8) -0.0026(7)
C63 0.0344(11) 0.0239(10) 0.0585(14) 0.0019(9) 0.0017(10) -0.0093(8)
C64 0.0287(11) 0.0390(12) 0.0732(17) 0.0165(11) 0.0139(11) -0.0089(9)
C65 0.0309(11) 0.0419(12) 0.0589(15) 0.0120(11) 0.0219(11) 0.0050(9)
C66 0.0287(10) 0.0274(10) 0.0373(11) 0.0048(8) 0.0112(9) 0.0031(8)

loop_
_atom_type_symbol
_atom_type_description
_atom_type_scat_dispersion_real
_atom_type_scat_dispersion_imag
_atom_type_scat_source
C C 0.0033 0.0016 'International Tables Vol C Tables 4.2.6.8 and 6.1.1.4'
H H 0.0000 0.0000 'International Tables Vol C Tables 4.2.6.8 and 6.1.1.4'
P P 0.1023 0.0942 'International Tables Vol C Tables 4.2.6.8 and 6.1.1.4'
Cl Cl 0.1484 0.1585 'International Tables Vol C Tables 4.2.6.8 and 6.1.1.4'
O O 0.0106 0.0060 'International Tables Vol C Tables 4.2.6.8 and 6.1.1.4'

loop_
_exptl_crystal_face_index_h
_exptl_crystal_face_index_k
_exptl_crystal_face_index_l
_exptl_crystal_face_perp_dist
_exptl_oxdiff_crystal_face_indexfrac_h
_exptl_oxdiff_crystal_face_indexfrac_k
_exptl_oxdiff_crystal_face_indexfrac_l
_exptl_oxdiff_crystal_face_x
_exptl_oxdiff_crystal_face_y
_exptl_oxdiff_crystal_face_z
-1 0 1 0.1541 -1.0002 0.0012 1.0005 -0.0129 0.0208 -0.0592
1 0 -1 0.1191 1.0002 -0.0012 -1.0005 0.0129 -0.0208 0.0592
0 -1 0 0.2925 0.0003 -0.9994 0.0015 0.0001 -0.0304 -0.0107
1 2 0 0.2227 0.9997 1.9999 -0.0028 -0.0233 0.0445 0.0677
2 0 1 0.0985 2.0009 0.0042 1.0013 -0.0821 -0.0283 0.0800
0 0 -1 0.1264 -0.0001 -0.0022 -1.0008 0.0359 -0.0044 0.0128
-1 0 -1 0.1434 -1.0005 -0.0032 -1.0010 0.0590 0.0119 -0.0336
0 0 1 0.1532 0.0001 0.0022 1.0008 -0.0359 0.0044 -0.0128
1 -2 2 0.1895 1.0013 -1.9934 2.0049 -0.0947 -0.0684 -0.0005
-1 -1 2 0.2204 -0.9998 -0.9960 2.0028 -0.0487 -0.0052 -0.0826
0 1 1 0.2567 -0.0002 1.0016 0.9992 -0.0361 0.0348 -0.0021
-2 1 1 0.2218 -2.0009 0.9996 0.9987 0.0101 0.0675 -0.0949

loop_
_geom_angle_atom_site_label_1
_geom_angle_atom_site_label_2
_geom_angle_atom_site_label_3
_geom_angle
O1 P1 C1 113.90(8)
O1 P1 C23 114.62(8)
O1 P1 C45 113.73(8)
C1 P1 C23 104.58(8)
C1 P1 C45 105.06(8)
C45 P1 C23 103.84(8)
C2 C1 P1 120.57(12)
C16 C1 P1 126.28(13)
C16 C1 C2 113.02(15)
Cl1S C1S Cl2S 109.3(13)
Cl1S C1S H1SA 109.8
Cl1S C1S H1SB 109.8
Cl2S C1S H1SA 109.8
Cl2S C1S H1SB 109.8
H1SA C1S H1SB 108.3
Cl1T C1T Cl2T 112.99(17)
Cl1T C1T H1TA 109.0
Cl1T C1T H1TB 109.0
Cl2T C1T H1TA 109.0
Cl2T C1T H1TB 109.0
H1TA C1T H1TB 107.8
C1 C2 H2 112.7
C3 C2 C1 106.45(14)
C3 C2 H2 112.7
C15 C2 C1 104.57(14)
C15 C2 H2 112.7
C15 C2 C3 107.09(14)
Cl3S C2S H2SA 109.1
Cl3S C2S H2SB 109.1
Cl4S C2S Cl3S 112.4(14)
Cl4S C2S H2SA 109.1
Cl4S C2S H2SB 109.1
H2SA C2S H2SB 107.9
Cl3T C2T H2TA 108.0
Cl3T C2T H2TB 108.0
Cl4T C2T Cl3T 117.2(2)
Cl4T C2T H2TA 108.0
Cl4T C2T H2TB 108.0
H2TA C2T H2TB 107.2
C4 C3 C2 127.06(16)
C4 C3 C8 120.20(17)
C8 C3 C2 112.74(16)
C3 C4 H4 120.3
C3 C4 C5 119.43(18)
C5 C4 H4 120.3
C4 C5 H5 119.9
C6 C5 C4 120.22(18)
C6 C5 H5 119.9
C5 C6 H6 119.8
C5 C6 C7 120.47(18)
C7 C6 H6 119.8
C6 C7 H7 120.4
C8 C7 C6 119.27(18)
C8 C7 H7 120.4
C3 C8 C9 112.25(15)
C7 C8 C3 120.39(17)
C7 C8 C9 127.35(17)
C8 C9 H9 112.7
C8 C9 C10 107.60(15)
C8 C9 C16 105.60(14)
C10 C9 H9 112.7
C10 C9 C16 104.87(14)
C16 C9 H9 112.7
C11 C10 C9 127.01(18)
C11 C10 C15 120.60(19)
C15 C10 C9 112.34(16)
C10 C11 H11 120.7
C10 C11 C12 118.6(2)
C12 C11 H11 120.7
C11 C12 H12 119.6
C13 C12 C11 120.9(2)
C13 C12 H12 119.6
C12 C13 H13 119.7
C12 C13 C14 120.6(2)
C14 C13 H13 119.7
C13 C14 H14 120.6
C15 C14 C13 118.8(2)
C15 C14 H14 120.6
C10 C15 C2 112.63(16)
C14 C15 C2 126.77(19)
C14 C15 C10 120.53(19)
C1 C16 C9 113.35(15)
C1 C16 C17 131.03(16)
C17 C16 C9 115.62(15)
C18 C17 C16 121.90(18)
C18 C17 C22 118.80(18)
C22 C17 C16 118.99(17)
C17 C18 H18 120.0
C17 C18 C19 120.1(2)
C19 C18 H18 120.0
C18 C19 H19 119.7
C20 C19 C18 120.6(2)
C20 C19 H19 119.7
C19 C20 H20 120.1
C19 C20 C21 119.9(2)
C21 C20 H20 120.1
C20 C21 H21 120.1
C20 C21 C22 119.8(2)
C22 C21 H21 120.1
C17 C22 H22 119.6
C21 C22 C17 120.8(2)
C21 C22 H22 119.6
C24 C23 P1 120.76(12)
C38 C23 P1 125.56(14)
C38 C23 C24 113.20(15)
C23 C24 H24 112.7
C25 C24 C23 107.23(14)
C25 C24 H24 112.7
C25 C24 C37 104.88(14)
C37 C24 C23 106.08(14)
C37 C24 H24 112.7
C26 C25 C24 127.06(17)
C26 C25 C30 120.46(17)
C30 C25 C24 112.47(16)
C25 C26 H26 120.4
C25 C26 C27 119.26(19)
C27 C26 H26 120.4
C26 C27 H27 119.9
C28 C27 C26 120.1(2)
C28 C27 H27 119.9
C27 C28 H28 119.6
C27 C28 C29 120.82(19)
C29 C28 H28 119.6
C28 C29 H29 120.5
C30 C29 C28 119.06(19)
C30 C29 H29 120.5
C25 C30 C31 112.47(16)
C29 C30 C25 120.21(18)
C29 C30 C31 127.30(17)
C30 C31 H31 112.6
C30 C31 C32 106.24(15)
C30 C31 C38 105.99(14)
C32 C31 H31 112.6
C32 C31 C38 106.26(14)
C38 C31 H31 112.6
C33 C32 C31 127.23(17)
C33 C32 C37 120.27(17)
C37 C32 C31 112.49(16)
C32 C33 H33 120.3
C32 C33 C34 119.43(18)
C34 C33 H33 120.3
C33 C34 H34 119.9
C35 C34 C33 120.18(19)
C35 C34 H34 119.9
C34 C35 H35 119.6
C34 C35 C36 120.75(19)
C36 C35 H35 119.6
C35 C36 H36 120.6
C37 C36 C35 118.87(18)
C37 C36 H36 120.6
C32 C37 C24 112.17(15)
C36 C37 C24 127.31(16)
C36 C37 C32 120.51(17)
C23 C38 C31 112.97(15)
C23 C38 C39 129.71(16)
C39 C38 C31 117.28(15)
C40 C39 C38 118.97(17)
C40 C39 C44 118.73(18)
C44 C39 C38 122.22(17)
C39 C40 H40 119.7
C39 C40 C41 120.6(2)
C41 C40 H40 119.7
C40 C41 H41 119.9
C42 C41 C40 120.3(2)
C42 C41 H41 119.9
C41 C42 H42 120.2
C43 C42 C41 119.7(2)
C43 C42 H42 120.2
C42 C43 H43 119.8
C42 C43 C44 120.4(2)
C44 C43 H43 119.8
C39 C44 H44 119.9
C43 C44 C39 120.3(2)
C43 C44 H44 119.9
C46 C45 P1 122.21(12)
C60 C45 P1 124.40(13)
C60 C45 C46 113.19(15)
C45 C46 H46 112.9
C47 C46 C45 106.51(14)
C47 C46 H46 112.9
C59 C46 C45 106.37(14)
C59 C46 H46 112.9
C59 C46 C47 104.57(14)
C48 C47 C46 127.03(17)
C48 C47 C52 120.00(17)
C52 C47 C46 112.97(15)
C47 C48 H48 120.4
C47 C48 C49 119.26(18)
C49 C48 H48 120.4
C48 C49 H49 119.8
C50 C49 C48 120.46(18)
C50 C49 H49 119.8
C49 C50 H50 119.7
C49 C50 C51 120.56(19)
C51 C50 H50 119.7
C50 C51 H51 120.5
C52 C51 C50 118.90(18)
C52 C51 H51 120.5
C47 C52 C53 112.01(15)
C51 C52 C47 120.80(17)
C51 C52 C53 127.17(17)
C52 C53 H53 112.7
C52 C53 C60 106.08(14)
C54 C53 C52 105.13(14)
C54 C53 H53 112.7
C54 C53 C60 107.08(14)
C60 C53 H53 112.7
C55 C54 C53 126.90(18)
C55 C54 C59 120.49(18)
C59 C54 C53 112.55(15)
C54 C55 H55 120.5
C54 C55 C56 119.0(2)
C56 C55 H55 120.5
C55 C56 H56 119.7
C57 C56 C55 120.54(19)
C57 C56 H56 119.7
C56 C57 H57 119.7
C56 C57 C58 120.7(2)
C58 C57 H57 119.7
C57 C58 H58 120.6
C59 C58 C57 118.8(2)
C59 C58 H58 120.6
C54 C59 C46 112.57(15)
C58 C59 C46 126.82(17)
C58 C59 C54 120.51(17)
C45 C60 C53 113.40(15)
C45 C60 C61 128.78(16)
C61 C60 C53 117.82(15)
C62 C61 C60 119.03(16)
C62 C61 C66 118.71(17)
C66 C61 C60 122.21(16)
C61 C62 H62 119.7
C63 C62 C61 120.69(19)
C63 C62 H62 119.7
C62 C63 H63 119.9
C64 C63 C62 120.16(19)
C64 C63 H63 119.9
C63 C64 H64 120.0
C65 C64 C63 120.1(2)
C65 C64 H64 120.0
C64 C65 H65 120.0
C64 C65 C66 120.1(2)
C66 C65 H65 120.0
C61 C66 H66 119.9
C65 C66 C61 120.29(19)
C65 C66 H66 119.9

loop_
_geom_bond_atom_site_label_1
_geom_bond_atom_site_label_2
_geom_bond_distance
Cl1S C1S 1.753(16)
Cl1T C1T 1.754(3)
Cl2S C1S 1.761(16)
Cl2T C1T 1.772(3)
Cl3S C2S 1.692(16)
Cl3T C2T 1.765(4)
Cl4S C2S 1.646(15)
Cl4T C2T 1.718(4)
P1 O1 1.4742(13)
P1 C1 1.8083(18)
P1 C23 1.8113(17)
P1 C45 1.8105(18)
C1 C2 1.546(2)
C1 C16 1.343(2)
C1S H1SA 0.9900
C1S H1SB 0.9900
C1T H1TA 0.9900
C1T H1TB 0.9900
C2 H2 1.0000
C2 C3 1.524(2)
C2 C15 1.523(3)
C2S H2SA 0.9900
C2S H2SB 0.9900
C2T H2TA 0.9900
C2T H2TB 0.9900
C3 C4 1.385(3)
C3 C8 1.399(3)
C4 H4 0.9500
C4 C5 1.398(3)
C5 H5 0.9500
C5 C6 1.386(3)
C6 H6 0.9500
C6 C7 1.394(3)
C7 H7 0.9500
C7 C8 1.386(3)
C8 C9 1.520(3)
C9 H9 1.0000
C9 C10 1.526(3)
C9 C16 1.554(2)
C10 C11 1.388(3)
C10 C15 1.397(3)
C11 H11 0.9500
C11 C12 1.393(3)
C12 H12 0.9500
C12 C13 1.381(4)
C13 H13 0.9500
C13 C14 1.395(3)
C14 H14 0.9500
C14 C15 1.384(3)
C16 C17 1.479(2)
C17 C18 1.386(3)
C17 C22 1.390(3)
C18 H18 0.9500
C18 C19 1.387(3)
C19 H19 0.9500
C19 C20 1.375(4)
C20 H20 0.9500
C20 C21 1.377(4)
C21 H21 0.9500
C21 C22 1.385(3)
C22 H22 0.9500
C23 C24 1.554(2)
C23 C38 1.346(2)
C24 H24 1.0000
C24 C25 1.519(3)
C24 C37 1.525(3)
C25 C26 1.383(3)
C25 C30 1.398(3)
C26 H26 0.9500
C26 C27 1.391(3)
C27 H27 0.9500
C27 C28 1.386(3)
C28 H28 0.9500
C28 C29 1.389(3)
C29 H29 0.9500
C29 C30 1.383(3)
C30 C31 1.520(3)
C31 H31 1.0000
C31 C32 1.526(3)
C31 C38 1.546(2)
C32 C33 1.379(3)
C32 C37 1.402(2)
C33 H33 0.9500
C33 C34 1.396(3)
C34 H34 0.9500
C34 C35 1.385(3)
C35 H35 0.9500
C35 C36 1.396(3)
C36 H36 0.9500
C36 C37 1.384(3)
C38 C39 1.483(3)
C39 C40 1.391(3)
C39 C44 1.398(3)
C40 H40 0.9500
C40 C41 1.391(3)
C41 H41 0.9500
C41 C42 1.383(4)
C42 H42 0.9500
C42 C43 1.382(4)
C43 H43 0.9500
C43 C44 1.392(3)
C44 H44 0.9500
C45 C46 1.549(2)
C45 C60 1.341(2)
C46 H46 1.0000
C46 C47 1.526(3)
C46 C59 1.524(2)
C47 C48 1.380(3)
C47 C52 1.398(3)
C48 H48 0.9500
C48 C49 1.399(3)
C49 H49 0.9500
C49 C50 1.382(3)
C50 H50 0.9500
C50 C51 1.390(3)
C51 H51 0.9500
C51 C52 1.387(3)
C52 C53 1.523(2)
C53 H53 1.0000
C53 C54 1.522(3)
C53 C60 1.544(2)
C54 C55 1.380(3)
C54 C59 1.395(3)
C55 H55 0.9500
C55 C56 1.392(3)
C56 H56 0.9500
C56 C57 1.381(3)
C57 H57 0.9500
C57 C58 1.392(3)
C58 H58 0.9500
C58 C59 1.385(3)
C60 C61 1.478(2)
C61 C62 1.390(3)
C61 C66 1.396(3)
C62 H62 0.9500
C62 C63 1.381(3)
C63 H63 0.9500
C63 C64 1.380(3)
C64 H64 0.9500
C64 C65 1.377(3)
C65 H65 0.9500
C65 C66 1.390(3)
C66 H66 0.9500

loop_
_geom_torsion_atom_site_label_1
_geom_torsion_atom_site_label_2
_geom_torsion_atom_site_label_3
_geom_torsion_atom_site_label_4
_geom_torsion
P1 C1 C2 C3 128.35(14)
P1 C1 C2 C15 -118.49(14)
P1 C1 C16 C9 175.40(13)
P1 C1 C16 C17 -4.1(3)
P1 C23 C24 C25 132.24(13)
P1 C23 C24 C37 -116.10(14)
P1 C23 C38 C31 172.11(13)
P1 C23 C38 C39 -5.5(3)
P1 C45 C46 C47 129.99(14)
P1 C45 C46 C59 -118.89(14)
P1 C45 C60 C53 174.12(12)
P1 C45 C60 C61 -5.6(3)
O1 P1 C1 C2 142.27(13)
O1 P1 C1 C16 -33.32(19)
O1 P1 C23 C24 151.04(13)
O1 P1 C23 C38 -20.46(19)
O1 P1 C45 C46 144.17(13)
O1 P1 C45 C60 -30.49(18)
C1 P1 C23 C24 -83.54(15)
C1 P1 C23 C38 104.96(17)
C1 P1 C45 C46 18.96(16)
C1 P1 C45 C60 -155.70(15)
C1 C2 C3 C4 -124.10(19)
C1 C2 C3 C8 54.80(19)
C1 C2 C15 C10 -57.64(19)
C1 C2 C15 C14 119.46(19)
C1 C16 C17 C18 74.6(3)
C1 C16 C17 C22 -111.8(2)
C2 C1 C16 C9 -0.5(2)
C2 C1 C16 C17 179.99(18)
C2 C3 C4 C5 177.62(17)
C2 C3 C8 C7 -177.29(16)
C2 C3 C8 C9 1.5(2)
C3 C2 C15 C10 55.07(19)
C3 C2 C15 C14 -127.83(19)
C3 C4 C5 C6 0.2(3)
C3 C8 C9 C10 54.84(19)
C3 C8 C9 C16 -56.76(19)
C4 C3 C8 C7 1.7(3)
C4 C3 C8 C9 -179.54(16)
C4 C5 C6 C7 0.3(3)
C5 C6 C7 C8 0.1(3)
C6 C7 C8 C3 -1.1(3)
C6 C7 C8 C9 -179.71(18)
C7 C8 C9 C10 -126.5(2)
C7 C8 C9 C16 121.91(19)
C8 C3 C4 C5 -1.2(3)
C8 C9 C10 C11 126.18(19)
C8 C9 C10 C15 -56.37(19)
C8 C9 C16 C1 56.91(19)
C8 C9 C16 C17 -123.48(16)
C9 C10 C11 C12 176.34(18)
C9 C10 C15 C2 0.9(2)
C9 C10 C15 C14 -176.40(17)
C9 C16 C17 C18 -104.9(2)
C9 C16 C17 C22 68.7(2)
C10 C9 C16 C1 -56.60(19)
C10 C9 C16 C17 123.01(17)
C10 C11 C12 C13 0.1(3)
C11 C10 C15 C2 178.53(16)
C11 C10 C15 C14 1.2(3)
C11 C12 C13 C14 0.4(3)
C12 C13 C14 C15 -0.1(3)
C13 C14 C15 C2 -177.62(18)
C13 C14 C15 C10 -0.7(3)
C15 C2 C3 C4 124.48(19)
C15 C2 C3 C8 -56.62(19)
C15 C10 C11 C12 -0.9(3)
C16 C1 C2 C3 -55.51(19)
C16 C1 C2 C15 57.65(19)
C16 C9 C10 C11 -121.7(2)
C16 C9 C10 C15 55.73(19)
C16 C17 C18 C19 172.8(2)
C16 C17 C22 C21 -173.69(19)
C17 C18 C19 C20 0.7(4)
C18 C17 C22 C21 0.1(3)
C18 C19 C20 C21 0.0(4)
C19 C20 C21 C22 -0.6(4)
C20 C21 C22 C17 0.6(4)
C22 C17 C18 C19 -0.8(3)
C23 P1 C1 C2 16.40(15)
C23 P1 C1 C16 -159.19(16)
C23 P1 C45 C46 -90.60(15)
C23 P1 C45 C60 94.74(16)
C23 C24 C25 C26 -128.40(19)
C23 C24 C25 C30 52.61(19)
C23 C24 C37 C32 -55.82(19)
C23 C24 C37 C36 125.15(19)
C23 C38 C39 C40 130.0(2)
C23 C38 C39 C44 -53.3(3)
C24 C23 C38 C31 0.1(2)
C24 C23 C38 C39 -177.59(17)
C24 C25 C26 C27 179.07(18)
C24 C25 C30 C29 -177.66(17)
C24 C25 C30 C31 3.6(2)
C25 C24 C37 C32 57.48(19)
C25 C24 C37 C36 -121.56(19)
C25 C26 C27 C28 -0.5(3)
C25 C30 C31 C32 54.41(19)
C25 C30 C31 C38 -58.34(19)
C26 C25 C30 C29 3.3(3)
C26 C25 C30 C31 -175.45(17)
C26 C27 C28 C29 1.9(3)
C27 C28 C29 C30 -0.6(3)
C28 C29 C30 C25 -1.9(3)
C28 C29 C30 C31 176.59(18)
C29 C30 C31 C32 -124.2(2)
C29 C30 C31 C38 123.0(2)
C30 C25 C26 C27 -2.0(3)
C30 C31 C32 C33 123.2(2)
C30 C31 C32 C37 -56.57(19)
C30 C31 C38 C23 56.4(2)
C30 C31 C38 C39 -125.67(17)
C31 C32 C33 C34 -179.71(19)
C31 C32 C37 C24 0.1(2)
C31 C32 C37 C36 179.23(16)
C31 C38 C39 C40 -47.6(2)
C31 C38 C39 C44 129.14(19)
C32 C31 C38 C23 -56.4(2)
C32 C31 C38 C39 121.59(17)
C32 C33 C34 C35 0.2(3)
C33 C32 C37 C24 -179.65(17)
C33 C32 C37 C36 -0.5(3)
C33 C34 C35 C36 0.0(3)
C34 C35 C36 C37 -0.5(3)
C35 C36 C37 C24 179.74(18)
C35 C36 C37 C32 0.8(3)
C37 C24 C25 C26 119.1(2)
C37 C24 C25 C30 -59.87(19)
C37 C32 C33 C34 0.0(3)
C38 C23 C24 C25 -55.3(2)
C38 C23 C24 C37 56.39(19)
C38 C31 C32 C33 -124.2(2)
C38 C31 C32 C37 56.00(19)
C38 C39 C40 C41 177.8(2)
C38 C39 C44 C43 -176.71(19)
C39 C40 C41 C42 -1.1(4)
C40 C39 C44 C43 0.0(3)
C40 C41 C42 C43 0.2(4)
C41 C42 C43 C44 0.8(4)
C42 C43 C44 C39 -0.9(3)
C44 C39 C40 C41 1.0(3)
C45 P1 C1 C2 -92.62(14)
C45 P1 C1 C16 91.79(17)
C45 P1 C23 C24 26.38(16)
C45 P1 C23 C38 -145.13(16)
C45 C46 C47 C48 -126.42(18)
C45 C46 C47 C52 54.43(18)
C45 C46 C59 C54 -55.64(19)
C45 C46 C59 C58 128.09(19)
C45 C60 C61 C62 130.8(2)
C45 C60 C61 C66 -51.9(3)
C46 C45 C60 C53 -1.0(2)
C46 C45 C60 C61 179.29(16)
C46 C47 C48 C49 -179.84(17)
C46 C47 C52 C51 179.64(15)
C46 C47 C52 C53 1.0(2)
C47 C46 C59 C54 56.84(18)
C47 C46 C59 C58 -119.44(19)
C47 C48 C49 C50 0.4(3)
C47 C52 C53 C54 56.78(18)
C47 C52 C53 C60 -56.46(18)
C48 C47 C52 C51 0.4(3)
C48 C47 C52 C53 -178.17(15)
C48 C49 C50 C51 0.3(3)
C49 C50 C51 C52 -0.6(3)
C50 C51 C52 C47 0.3(3)
C50 C51 C52 C53 178.63(17)
C51 C52 C53 C54 -121.70(19)
C51 C52 C53 C60 125.06(18)
C52 C47 C48 C49 -0.7(3)
C52 C53 C54 C55 119.2(2)
C52 C53 C54 C59 -57.96(18)
C52 C53 C60 C45 57.09(19)
C52 C53 C60 C61 -123.13(16)
C53 C54 C55 C56 -176.82(18)
C53 C54 C59 C46 0.6(2)
C53 C54 C59 C58 177.13(16)
C53 C60 C61 C62 -48.9(2)
C53 C60 C61 C66 128.33(19)
C54 C53 C60 C45 -54.79(19)
C54 C53 C60 C61 124.98(16)
C54 C55 C56 C57 0.1(3)
C55 C54 C59 C46 -176.78(16)
C55 C54 C59 C58 -0.2(3)
C55 C56 C57 C58 -0.2(3)
C56 C57 C58 C59 0.1(3)
C57 C58 C59 C46 176.14(18)
C57 C58 C59 C54 0.1(3)
C59 C46 C47 C48 121.21(19)
C59 C46 C47 C52 -57.94(18)
C59 C54 C55 C56 0.1(3)
C60 C45 C46 C47 -54.81(19)
C60 C45 C46 C59 56.32(19)
C60 C53 C54 C55 -128.27(19)
C60 C53 C54 C59 54.57(19)
C60 C61 C62 C63 178.08(18)
C60 C61 C66 C65 -177.3(2)
C61 C62 C63 C64 -1.2(3)
C62 C61 C66 C65 -0.1(3)
C62 C63 C64 C65 1.0(4)
C63 C64 C65 C66 -0.3(4)
C64 C65 C66 C61 -0.2(4)
C66 C61 C62 C63 0.7(3)
